data_7035361
loop_
_publ_author_name
'Alwaaly, Ahmed'
'Clegg, William'
'Harrington, Ross W.'
'Petrou, Athinoula L.'
'Henderson, Richard A.'

_publ_section_title
;
 Mechanism of proton transfer to coordinated thiolates: encapsulation of
 acid stabilizes precursor intermediate.
;
_journal_issue 26
_journal_name_full 'Dalton transactions (Cambridge, England : 2003)'
_journal_page_first 11977
_journal_page_last 11983
_journal_paper_doi 10.1039/c5dt01716e
_journal_volume 44
_journal_year 2015
_chemical_formula_moiety 'C38 H42 Ni P3 S +,C24 H20 B -,0.5 C H2 Cl2'
_chemical_formula_sum 'C62.5 H63 B Cl Ni P3 S'
_chemical_formula_weight 1044.07
_space_group_crystal_system triclinic
_space_group_IT_number 2
_space_group_name_Hall '-P 1'
_space_group_name_H-M_alt 'P -1'
_symmetry_space_group_name_Hall '-P 1'
_symmetry_space_group_name_H-M 'P -1'
_atom_sites_solution_hydrogens geom
_atom_sites_solution_primary direct
_atom_sites_solution_secondary difmap
_audit_creation_method SHELXL-2014/7
_audit_update_record
;
2015-01-10 deposited with the CCDC.
2015-06-08 downloaded from the CCDC.
;
_cell_angle_alpha 72.371(4)
_cell_angle_beta 75.534(4)
_cell_angle_gamma 67.285(4)
_cell_formula_units_Z 2
_cell_length_a 12.5663(6)
_cell_length_b 13.8894(6)
_cell_length_c 17.6784(8)
_cell_measurement_reflns_used 6673
_cell_measurement_temperature 150(2)
_cell_measurement_theta_max 28.50
_cell_measurement_theta_min 2.98
_cell_volume 2681.4(2)
_computing_cell_refinement
;
CrysAlisPro, Agilent Technologies,
Version 1.171.34.49 (release 20-01-2011 CrysAlis171 .NET)
(compiled Jan 20 2011,15:58:25)
;
_computing_data_collection
;
CrysAlisPro, Agilent Technologies,
Version 1.171.34.49 (release 20-01-2011 CrysAlis171 .NET)
(compiled Jan 20 2011,15:58:25)
;
_computing_data_reduction
;
CrysAlisPro, Agilent Technologies,
Version 1.171.34.49 (release 20-01-2011 CrysAlis171 .NET)
(compiled Jan 20 2011,15:58:25)
;
_computing_molecular_graphics 'Bruker SHELXTL'
_computing_publication_material 'Bruker SHELXTL'
_computing_structure_refinement SHELXL-2014/7
_computing_structure_solution 'Bruker SHELXTL'
_diffrn_ambient_temperature 150(2)
_diffrn_detector_area_resol_mean 10.3968
_diffrn_measured_fraction_theta_full 0.998
_diffrn_measured_fraction_theta_max 0.962
_diffrn_measurement_device_type 'Oxford Diffraction Gemini A Ultra'
_diffrn_measurement_method '\w scans'
_diffrn_radiation_type MoK\a
_diffrn_radiation_wavelength 0.71073
_diffrn_reflns_av_R_equivalents 0.0430
_diffrn_reflns_av_unetI/netI 0.0591
_diffrn_reflns_laue_measured_fraction_full 0.998
_diffrn_reflns_laue_measured_fraction_max 0.962
_diffrn_reflns_limit_h_max 15
_diffrn_reflns_limit_h_min -12
_diffrn_reflns_limit_k_max 17
_diffrn_reflns_limit_k_min -17
_diffrn_reflns_limit_l_max 21
_diffrn_reflns_limit_l_min -21
_diffrn_reflns_number 27976
_diffrn_reflns_point_group_measured_fraction_full 0.998
_diffrn_reflns_point_group_measured_fraction_max 0.962
_diffrn_reflns_theta_full 25.242
_diffrn_reflns_theta_max 26.371
_diffrn_reflns_theta_min 2.987
_diffrn_source 'Enhance (Mo) X-ray Source'
_exptl_absorpt_coefficient_mu 0.580
_exptl_absorpt_correction_T_max 0.95
_exptl_absorpt_correction_T_min 0.80
_exptl_absorpt_correction_type multi-scan
_exptl_absorpt_process_details
;
CrysAlisPro, Agilent Technologies,
Version 1.171.34.49 (release 20-01-2011 CrysAlis171 .NET)
(compiled Jan 20 2011,15:58:25)
Empirical absorption correction using spherical harmonics,
 implemented in SCALE3 ABSPACK scaling algorithm.
;
_exptl_crystal_colour purple
_exptl_crystal_density_diffrn 1.293
_exptl_crystal_density_method 'not measured'
_exptl_crystal_description rod
_exptl_crystal_F_000 1098
_exptl_crystal_recrystallization_method 'Re-crystallisation from solvent: THF and methanol'
_exptl_crystal_size_max 0.400
_exptl_crystal_size_mid 0.150
_exptl_crystal_size_min 0.100
_refine_diff_density_max 0.770
_refine_diff_density_min -0.697
_refine_diff_density_rms 0.068
_refine_ls_extinction_method none
_refine_ls_goodness_of_fit_ref 1.021
_refine_ls_hydrogen_treatment constr
_refine_ls_matrix_type full
_refine_ls_number_parameters 653
_refine_ls_number_reflns 10556
_refine_ls_number_restraints 43
_refine_ls_restrained_S_all 1.026
_refine_ls_R_factor_all 0.0785
_refine_ls_R_factor_gt 0.0506
_refine_ls_shift/su_max 0.001
_refine_ls_shift/su_mean 0.000
_refine_ls_structure_factor_coef Fsqd
_refine_ls_weighting_details 'w=1/[\s^2^(Fo^2^)+(0.0538P)^2^+2.1060P] where P=(Fo^2^+2Fc^2^)/3'
_refine_ls_weighting_scheme calc
_refine_ls_wR_factor_gt 0.1120
_refine_ls_wR_factor_ref 0.1278
_reflns_Friedel_coverage 0.000
_reflns_number_gt 7732
_reflns_number_total 10556
_reflns_threshold_expression 'I > 2\s(I)'
_cod_data_source_file c5dt01716e2.cif
_cod_data_source_block rah213
_cod_depositor_comments 'Adding full bibliography for 7035360--7035362.cif.'
_cod_database_code 7035361
_shelx_shelxl_version_number 2014/7
_shelx_space_group_comment
;
The symmetry employed for this shelxl refinement is uniquely defined
by the following loop, which should always be used as a source of
symmetry information in preference to the above space-group names.
They are only intended as comments.
;
_shelx_estimated_absorpt_t_min 0.801
_shelx_estimated_absorpt_t_max 0.944

loop_
_space_group_symop_operation_xyz
'x, y, z'
'-x, -y, -z'

loop_
_atom_site_label
_atom_site_type_symbol
_atom_site_fract_x
_atom_site_fract_y
_atom_site_fract_z
_atom_site_U_iso_or_equiv
_atom_site_adp_type
_atom_site_occupancy
_atom_site_site_symmetry_order
_atom_site_calc_flag
_atom_site_refinement_flags_posn
_atom_site_refinement_flags_adp
_atom_site_refinement_flags_occupancy
_atom_site_disorder_assembly
_atom_site_disorder_group
Ni Ni 0.23758(3) 0.25542(3) 0.80976(2) 0.02353(11) Uani 1 1 d . . . . .
P1 P 0.41903(7) 0.25013(6) 0.76188(4) 0.02376(17) Uani 1 1 d . . . . .
P2 P 0.19327(7) 0.37824(6) 0.70405(4) 0.02325(17) Uani 1 1 d . . . . .
P3 P 0.06658(7) 0.24354(7) 0.81863(5) 0.03079(19) Uani 1 1 d . . . . .
C1 C 0.4921(3) 0.1269(2) 0.72721(17) 0.0317(7) Uani 1 1 d . . . . .
C2 C 0.4958(3) 0.0293(2) 0.78138(19) 0.0362(8) Uani 1 1 d . . . . .
H2 H 0.4647 0.0279 0.8364 0.043 Uiso 1 1 calc R U . . .
C3 C 0.5440(4) -0.0649(3) 0.7558(2) 0.0510(10) Uani 1 1 d . . . . .
H3 H 0.5494 -0.1312 0.7937 0.061 Uiso 1 1 calc R U . . .
C4 C 0.5844(5) -0.0640(3) 0.6762(2) 0.0746(15) Uani 1 1 d . . . . .
H4 H 0.6154 -0.1289 0.6584 0.090 Uiso 1 1 calc R U . . .
C5 C 0.5796(5) 0.0319(3) 0.6223(2) 0.0837(18) Uani 1 1 d . . . . .
H5 H 0.6072 0.0329 0.5670 0.100 Uiso 1 1 calc R U . . .
C6 C 0.5355(4) 0.1267(3) 0.6470(2) 0.0573(12) Uani 1 1 d . . . . .
H6 H 0.5349 0.1920 0.6091 0.069 Uiso 1 1 calc R U . . .
C7 C 0.5128(3) 0.2587(3) 0.82076(17) 0.0309(7) Uani 1 1 d . . . . .
C8 C 0.6083(3) 0.1717(3) 0.8469(2) 0.0428(8) Uani 1 1 d . . . . .
H8 H 0.6285 0.1057 0.8323 0.051 Uiso 1 1 calc R U . . .
C9 C 0.6739(3) 0.1823(4) 0.8949(2) 0.0589(11) Uani 1 1 d . . . . .
H9 H 0.7379 0.1226 0.9141 0.071 Uiso 1 1 calc R U . . .
C10 C 0.6471(4) 0.2777(4) 0.9146(3) 0.0645(12) Uani 1 1 d . . . . .
H10 H 0.6931 0.2842 0.9468 0.077 Uiso 1 1 calc R U . . .
C11 C 0.5539(4) 0.3642(4) 0.8878(2) 0.0553(10) Uani 1 1 d . . . . .
H11 H 0.5362 0.4307 0.9010 0.066 Uiso 1 1 calc R U . . .
C12 C 0.4858(3) 0.3551(3) 0.84197(19) 0.0385(8) Uani 1 1 d . . . . .
H12 H 0.4203 0.4148 0.8248 0.046 Uiso 1 1 calc R U . . .
C13 C 0.4188(3) 0.3601(2) 0.67184(17) 0.0275(7) Uani 1 1 d . . . . .
H13A H 0.4081 0.4262 0.6877 0.033 Uiso 1 1 calc R U . . .
H13B H 0.4945 0.3410 0.6361 0.033 Uiso 1 1 calc R U . . .
C14 C 0.3203(3) 0.3797(2) 0.62762(16) 0.0259(6) Uani 1 1 d . . . . .
H14A H 0.3407 0.3227 0.5986 0.031 Uiso 1 1 calc R U . . .
H14B H 0.3048 0.4499 0.5884 0.031 Uiso 1 1 calc R U . . .
C15 C 0.1313(2) 0.5083(2) 0.72865(17) 0.0257(6) Uani 1 1 d . . . . .
C16 C 0.1080(3) 0.6024(3) 0.6695(2) 0.0430(9) Uani 1 1 d . . . . .
H16 H 0.1298 0.5997 0.6146 0.052 Uiso 1 1 calc R U . . .
C17 C 0.0533(4) 0.7000(3) 0.6901(3) 0.0595(11) Uani 1 1 d . . . . .
H17 H 0.0367 0.7643 0.6493 0.071 Uiso 1 1 calc R U . . .
C18 C 0.0226(3) 0.7050(3) 0.7695(2) 0.0518(10) Uani 1 1 d . . . . .
H18 H -0.0151 0.7725 0.7834 0.062 Uiso 1 1 calc R U . . .
C19 C 0.0464(3) 0.6131(3) 0.8282(2) 0.0498(10) Uani 1 1 d . . . . .
H19 H 0.0259 0.6167 0.8830 0.060 Uiso 1 1 calc R U . . .
C20 C 0.1001(3) 0.5152(3) 0.8084(2) 0.0404(8) Uani 1 1 d . . . . .
H20 H 0.1159 0.4515 0.8498 0.049 Uiso 1 1 calc R U . . .
C21 C 0.0771(3) 0.3667(2) 0.66633(17) 0.0303(7) Uani 1 1 d . . . . .
H21A H 0.0421 0.4333 0.6271 0.036 Uiso 1 1 calc R U . . .
H21B H 0.1078 0.3058 0.6399 0.036 Uiso 1 1 calc R U . . .
C22 C -0.0128(3) 0.3481(3) 0.73981(18) 0.0348(7) Uani 1 1 d . . . . .
H22A H -0.0694 0.3245 0.7265 0.042 Uiso 1 1 calc R U . . .
H22B H -0.0560 0.4152 0.7585 0.042 Uiso 1 1 calc R U . . .
C23 C 0.0885(3) 0.1201(3) 0.79321(18) 0.0399(8) Uani 1 1 d . . . . .
C24 C -0.0073(4) 0.0981(3) 0.7852(2) 0.0565(11) Uani 1 1 d . . . . .
H24 H -0.0841 0.1466 0.7954 0.068 Uiso 1 1 calc R U . . .
C25 C 0.0100(6) 0.0056(5) 0.7624(3) 0.0808(17) Uani 1 1 d . . . . .
H25 H -0.0551 -0.0102 0.7581 0.097 Uiso 1 1 calc R U . . .
C26 C 0.1203(6) -0.0626(4) 0.7462(2) 0.0825(19) Uani 1 1 d . . . . .
H26 H 0.1313 -0.1249 0.7291 0.099 Uiso 1 1 calc R U . . .
C27 C 0.2171(5) -0.0432(3) 0.7540(2) 0.0667(13) Uani 1 1 d . . . . .
H27 H 0.2935 -0.0920 0.7432 0.080 Uiso 1 1 calc R U . . .
C28 C 0.2000(4) 0.0489(3) 0.77792(19) 0.0463(9) Uani 1 1 d . . . . .
H28 H 0.2653 0.0631 0.7838 0.056 Uiso 1 1 calc R U . . .
C29 C -0.0343(3) 0.2494(3) 0.91178(18) 0.0357(8) Uani 1 1 d . . . . .
C30 C -0.0932(3) 0.3469(3) 0.9327(2) 0.0482(9) Uani 1 1 d . . . . .
H30 H -0.0869 0.4109 0.8955 0.058 Uiso 1 1 calc R U . . .
C31 C -0.1615(4) 0.3524(4) 1.0074(2) 0.0573(11) Uani 1 1 d . . . . .
H31 H -0.2013 0.4197 1.0214 0.069 Uiso 1 1 calc R U . . .
C32 C -0.1712(3) 0.2604(4) 1.0606(2) 0.0576(11) Uani 1 1 d . . . . .
H32 H -0.2172 0.2637 1.1120 0.069 Uiso 1 1 calc R U . . .
C33 C -0.1149(3) 0.1639(4) 1.0402(2) 0.0589(11) Uani 1 1 d . . . . .
H33 H -0.1232 0.1004 1.0771 0.071 Uiso 1 1 calc R U . . .
C34 C -0.0455(3) 0.1578(3) 0.9661(2) 0.0479(9) Uani 1 1 d . . . . .
H34 H -0.0057 0.0900 0.9528 0.058 Uiso 1 1 calc R U . . .
S S 0.26385(8) 0.12743(6) 0.92322(4) 0.0346(2) Uani 1 1 d . . . . .
C35 C 0.2642(3) 0.1834(3) 1.00602(18) 0.0374(8) Uani 1 1 d . . . . .
C36 C 0.3880(3) 0.1462(3) 1.0238(2) 0.0512(10) Uani 1 1 d . . . . .
H36A H 0.3874 0.1726 1.0694 0.077 Uiso 1 1 calc R U . . .
H36B H 0.4369 0.1744 0.9765 0.077 Uiso 1 1 calc R U . . .
H36C H 0.4194 0.0676 1.0368 0.077 Uiso 1 1 calc R U . . .
C37 C 0.2149(3) 0.3056(3) 0.9855(2) 0.0472(9) Uani 1 1 d . . . . .
H37A H 0.2148 0.3324 1.0308 0.071 Uiso 1 1 calc R U . . .
H37B H 0.1348 0.3292 0.9745 0.071 Uiso 1 1 calc R U . . .
H37C H 0.2633 0.3338 0.9378 0.071 Uiso 1 1 calc R U . . .
C38 C 0.1888(3) 0.1395(3) 1.0803(2) 0.0509(10) Uani 1 1 d . . . . .
H38A H 0.1967 0.1586 1.1271 0.076 Uiso 1 1 calc R U . . .
H38B H 0.2142 0.0612 1.0895 0.076 Uiso 1 1 calc R U . . .
H38C H 0.1069 0.1705 1.0720 0.076 Uiso 1 1 calc R U . . .
B B 0.3670(3) 0.3530(2) 0.37852(19) 0.0251(7) Uani 1 1 d . . . . .
C39 C 0.3832(3) 0.3542(2) 0.28238(17) 0.0265(6) Uani 1 1 d . . . . .
C40 C 0.2884(3) 0.3785(4) 0.2448(2) 0.0559(11) Uani 1 1 d . . . . .
H40 H 0.2130 0.3934 0.2761 0.067 Uiso 1 1 calc R U . . .
C41 C 0.2970(4) 0.3823(4) 0.1643(2) 0.0590(11) Uani 1 1 d . . . . .
H41 H 0.2289 0.3976 0.1424 0.071 Uiso 1 1 calc R U . . .
C42 C 0.4027(3) 0.3642(3) 0.11638(19) 0.0418(8) Uani 1 1 d . . . . .
H42 H 0.4097 0.3668 0.0611 0.050 Uiso 1 1 calc R U . . .
C43 C 0.4972(3) 0.3423(3) 0.1500(2) 0.0526(10) Uani 1 1 d . . . . .
H43 H 0.5717 0.3299 0.1175 0.063 Uiso 1 1 calc R U . . .
C44 C 0.4881(3) 0.3374(3) 0.23114(19) 0.0446(9) Uani 1 1 d . . . . .
H44 H 0.5571 0.3218 0.2521 0.054 Uiso 1 1 calc R U . . .
C45 C 0.4937(3) 0.3208(2) 0.40637(16) 0.0243(6) Uani 1 1 d . . . . .
C46 C 0.5816(3) 0.2219(2) 0.39930(18) 0.0312(7) Uani 1 1 d . . . . .
H46 H 0.5674 0.1764 0.3752 0.037 Uiso 1 1 calc R U . . .
C47 C 0.6873(3) 0.1882(2) 0.42569(18) 0.0344(7) Uani 1 1 d . . . . .
H47 H 0.7439 0.1211 0.4191 0.041 Uiso 1 1 calc R U . . .
C48 C 0.7117(3) 0.2514(2) 0.46174(18) 0.0329(7) Uani 1 1 d . . . . .
H48 H 0.7844 0.2281 0.4802 0.039 Uiso 1 1 calc R U . . .
C49 C 0.6283(3) 0.3488(2) 0.47025(17) 0.0295(7) Uani 1 1 d . . . . .
H49 H 0.6432 0.3934 0.4949 0.035 Uiso 1 1 calc R U . . .
C50 C 0.5225(3) 0.3819(2) 0.44273(17) 0.0273(7) Uani 1 1 d . . . . .
H50 H 0.4668 0.4496 0.4490 0.033 Uiso 1 1 calc R U . . .
C51 C 0.3012(3) 0.2673(2) 0.43747(17) 0.0291(7) Uani 1 1 d . . . . .
C52 C 0.3478(3) 0.1894(2) 0.50235(18) 0.0381(8) Uani 1 1 d . . . . .
H52 H 0.4222 0.1825 0.5114 0.046 Uiso 1 1 calc R U . . .
C53 C 0.2906(4) 0.1205(3) 0.5552(2) 0.0519(10) Uani 1 1 d . . . . .
H53 H 0.3260 0.0692 0.5991 0.062 Uiso 1 1 calc R U . . .
C54 C 0.1846(4) 0.1263(3) 0.5441(2) 0.0514(10) Uani 1 1 d . . . . .
H54 H 0.1459 0.0793 0.5798 0.062 Uiso 1 1 calc R U . . .
C55 C 0.1351(3) 0.2010(3) 0.4808(2) 0.0503(10) Uani 1 1 d . . . . .
H55 H 0.0616 0.2060 0.4717 0.060 Uiso 1 1 calc R U . . .
C57 C 0.2850(2) 0.4750(2) 0.38814(16) 0.0231(6) Uani 1 1 d . . . . .
C56 C 0.1925(3) 0.2701(3) 0.4293(2) 0.0456(9) Uani 1 1 d . . . . .
H56 H 0.1554 0.3220 0.3862 0.055 Uiso 1 1 calc R U . . .
C58 C 0.1860(3) 0.4997(2) 0.44545(16) 0.0260(6) Uani 1 1 d . . . . .
H58 H 0.1633 0.4424 0.4819 0.031 Uiso 1 1 calc R U . . .
C59 C 0.1189(3) 0.6040(2) 0.45173(17) 0.0292(7) Uani 1 1 d . . . . .
H59 H 0.0511 0.6170 0.4910 0.035 Uiso 1 1 calc R U . . .
C60 C 0.1509(3) 0.6885(2) 0.40105(18) 0.0290(7) Uani 1 1 d . . . . .
H60 H 0.1058 0.7600 0.4052 0.035 Uiso 1 1 calc R U . . .
C61 C 0.2494(3) 0.6682(2) 0.34398(18) 0.0302(7) Uani 1 1 d . . . . .
H61 H 0.2731 0.7258 0.3091 0.036 Uiso 1 1 calc R U . . .
C62 C 0.3136(3) 0.5637(2) 0.33768(17) 0.0268(6) Uani 1 1 d . . . . .
H62 H 0.3801 0.5517 0.2973 0.032 Uiso 1 1 calc R U . . .
C63 C 0.8425(8) 0.0111(7) 0.6109(5) 0.074(3) Uani 0.5 1 d D U P . .
H63A H 0.8051 0.0872 0.6140 0.089 Uiso 0.349(5) 1 calc R U P A 1
H63B H 0.7967 -0.0016 0.5790 0.089 Uiso 0.349(5) 1 calc R U P A 1
H63C H 0.7863 0.0682 0.5769 0.089 Uiso 0.151(5) 1 calc R U P A 2
H63D H 0.8307 -0.0565 0.6139 0.089 Uiso 0.151(5) 1 calc R U P A 2
Cl1 Cl 0.9668(3) 0.0017(2) 0.5576(2) 0.0995(9) Uani 0.5 1 d D U P A .
Cl2 Cl 0.8209(4) -0.0565(5) 0.6982(3) 0.100(2) Uani 0.349(5) 1 d D U P A 1
Cl2' Cl 0.7957(7) 0.0314(12) 0.6954(5) 0.080(4) Uani 0.151(5) 1 d D U P A 2

loop_
_atom_site_aniso_label
_atom_site_aniso_U_11
_atom_site_aniso_U_22
_atom_site_aniso_U_33
_atom_site_aniso_U_23
_atom_site_aniso_U_13
_atom_site_aniso_U_12
Ni 0.0284(2) 0.0263(2) 0.01682(19) -0.00299(14) -0.00241(15) -0.01228(16)
P1 0.0269(4) 0.0236(4) 0.0192(4) -0.0046(3) -0.0015(3) -0.0083(3)
P2 0.0279(4) 0.0250(4) 0.0177(4) -0.0042(3) -0.0032(3) -0.0106(3)
P3 0.0360(5) 0.0417(5) 0.0209(4) -0.0039(3) -0.0017(3) -0.0238(4)
C1 0.0393(18) 0.0264(15) 0.0232(15) -0.0068(12) -0.0054(13) -0.0033(13)
C2 0.045(2) 0.0291(16) 0.0270(16) -0.0050(13) -0.0078(14) -0.0043(14)
C3 0.077(3) 0.0253(17) 0.042(2) -0.0059(15) -0.0156(19) -0.0049(17)
C4 0.130(4) 0.031(2) 0.039(2) -0.0145(17) -0.016(2) 0.006(2)
C5 0.142(5) 0.041(2) 0.026(2) -0.0117(17) -0.005(2) 0.011(3)
C6 0.089(3) 0.0283(18) 0.0251(18) -0.0061(14) 0.0014(18) 0.0053(18)
C7 0.0283(17) 0.0448(18) 0.0218(15) -0.0072(13) 0.0021(13) -0.0187(14)
C8 0.0289(18) 0.059(2) 0.0397(19) -0.0147(17) -0.0053(15) -0.0112(16)
C9 0.036(2) 0.085(3) 0.059(3) -0.016(2) -0.0164(19) -0.017(2)
C10 0.055(3) 0.102(4) 0.061(3) -0.024(3) -0.017(2) -0.043(3)
C11 0.074(3) 0.073(3) 0.043(2) -0.0205(19) -0.005(2) -0.046(2)
C12 0.047(2) 0.046(2) 0.0296(17) -0.0106(15) -0.0018(15) -0.0232(16)
C13 0.0294(16) 0.0257(15) 0.0234(15) -0.0022(12) 0.0032(12) -0.0119(13)
C14 0.0327(17) 0.0220(14) 0.0174(14) -0.0034(11) -0.0002(12) -0.0063(12)
C15 0.0239(15) 0.0309(15) 0.0256(15) -0.0110(12) 0.0008(12) -0.0121(12)
C16 0.057(2) 0.0338(18) 0.0322(18) -0.0116(14) 0.0021(16) -0.0114(16)
C17 0.078(3) 0.0310(19) 0.059(3) -0.0156(18) 0.009(2) -0.0146(19)
C18 0.057(2) 0.041(2) 0.061(3) -0.0317(19) 0.0224(19) -0.0242(18)
C19 0.061(3) 0.060(2) 0.040(2) -0.0315(18) 0.0133(18) -0.029(2)
C20 0.050(2) 0.045(2) 0.0322(18) -0.0140(15) -0.0025(16) -0.0204(17)
C21 0.0370(18) 0.0342(16) 0.0238(15) -0.0036(12) -0.0087(13) -0.0163(14)
C22 0.0362(19) 0.0467(19) 0.0288(17) -0.0046(14) -0.0120(14) -0.0206(15)
C23 0.066(3) 0.048(2) 0.0198(16) -0.0031(14) 0.0022(15) -0.0429(19)
C24 0.087(3) 0.070(3) 0.032(2) 0.0027(18) -0.009(2) -0.059(2)
C25 0.149(5) 0.101(4) 0.036(2) -0.008(2) -0.001(3) -0.102(4)
C26 0.178(6) 0.082(3) 0.026(2) -0.018(2) 0.019(3) -0.102(4)
C27 0.119(4) 0.055(2) 0.029(2) -0.0162(17) 0.025(2) -0.051(3)
C28 0.075(3) 0.047(2) 0.0254(17) -0.0127(15) 0.0128(17) -0.039(2)
C29 0.0292(17) 0.063(2) 0.0218(16) -0.0094(15) -0.0010(13) -0.0250(16)
C30 0.050(2) 0.070(3) 0.038(2) -0.0213(18) 0.0060(17) -0.036(2)
C31 0.052(2) 0.086(3) 0.042(2) -0.029(2) 0.0057(18) -0.029(2)
C32 0.035(2) 0.104(4) 0.030(2) -0.017(2) 0.0023(16) -0.022(2)
C33 0.045(2) 0.087(3) 0.029(2) 0.005(2) 0.0025(17) -0.024(2)
C34 0.044(2) 0.062(2) 0.0269(18) 0.0010(16) 0.0001(16) -0.0176(18)
S 0.0484(5) 0.0313(4) 0.0186(4) -0.0018(3) -0.0034(3) -0.0117(4)
C35 0.0358(19) 0.048(2) 0.0213(16) -0.0092(14) -0.0051(14) -0.0056(15)
C36 0.041(2) 0.069(3) 0.037(2) -0.0136(18) -0.0102(16) -0.0086(19)
C37 0.051(2) 0.050(2) 0.038(2) -0.0140(16) -0.0117(17) -0.0075(17)
C38 0.046(2) 0.068(3) 0.0276(18) -0.0066(17) 0.0021(16) -0.0163(19)
B 0.0305(19) 0.0187(15) 0.0225(17) -0.0051(12) -0.0011(14) -0.0060(14)
C39 0.0313(17) 0.0179(14) 0.0263(15) -0.0063(11) -0.0030(13) -0.0040(12)
C40 0.035(2) 0.097(3) 0.036(2) -0.027(2) -0.0030(16) -0.015(2)
C41 0.054(3) 0.091(3) 0.035(2) -0.016(2) -0.0160(19) -0.021(2)
C42 0.060(2) 0.0369(18) 0.0246(17) -0.0086(14) -0.0059(16) -0.0109(17)
C43 0.042(2) 0.075(3) 0.0287(19) -0.0126(18) 0.0074(16) -0.0145(19)
C44 0.0323(19) 0.066(2) 0.0271(18) -0.0050(16) -0.0025(15) -0.0131(17)
C45 0.0292(16) 0.0203(14) 0.0167(14) -0.0027(11) 0.0012(12) -0.0053(12)
C46 0.0335(18) 0.0288(16) 0.0303(16) -0.0118(13) -0.0057(14) -0.0050(13)
C47 0.0336(18) 0.0278(16) 0.0326(17) -0.0102(13) -0.0057(14) 0.0025(13)
C48 0.0281(17) 0.0344(17) 0.0330(17) -0.0051(13) -0.0070(13) -0.0077(14)
C49 0.0361(18) 0.0276(15) 0.0261(16) -0.0042(12) -0.0033(13) -0.0144(13)
C50 0.0325(17) 0.0196(14) 0.0240(15) -0.0035(11) -0.0015(13) -0.0054(12)
C51 0.0367(18) 0.0188(14) 0.0274(16) -0.0103(12) 0.0053(13) -0.0070(13)
C52 0.053(2) 0.0317(17) 0.0264(17) -0.0072(13) 0.0036(15) -0.0167(16)
C53 0.077(3) 0.037(2) 0.0320(19) -0.0020(15) 0.0072(19) -0.0225(19)
C54 0.063(3) 0.0326(19) 0.052(2) -0.0194(17) 0.028(2) -0.0240(18)
C55 0.041(2) 0.0345(19) 0.072(3) -0.0173(19) 0.0111(19) -0.0172(16)
C57 0.0247(15) 0.0232(14) 0.0198(14) -0.0052(11) -0.0047(12) -0.0055(12)
C56 0.038(2) 0.0333(18) 0.060(2) -0.0053(16) -0.0039(17) -0.0128(15)
C58 0.0302(16) 0.0254(15) 0.0206(14) -0.0025(11) -0.0064(12) -0.0081(12)
C59 0.0291(17) 0.0319(16) 0.0259(16) -0.0124(13) -0.0057(13) -0.0041(13)
C60 0.0308(17) 0.0229(15) 0.0338(17) -0.0105(12) -0.0133(14) -0.0014(12)
C61 0.0317(17) 0.0229(15) 0.0372(17) -0.0027(13) -0.0107(14) -0.0103(13)
C62 0.0255(16) 0.0266(15) 0.0256(15) -0.0045(12) -0.0017(12) -0.0084(12)
C63 0.075(5) 0.059(5) 0.061(5) -0.003(4) 0.016(4) -0.017(4)
Cl1 0.088(2) 0.0881(19) 0.119(2) -0.0178(17) -0.0123(17) -0.0336(16)
Cl2 0.107(3) 0.105(4) 0.096(3) 0.017(3) -0.063(2) -0.047(3)
Cl2' 0.048(4) 0.122(9) 0.081(5) -0.057(5) -0.007(4) -0.018(5)

loop_
_atom_type_symbol
_atom_type_description
_atom_type_scat_dispersion_real
_atom_type_scat_dispersion_imag
_atom_type_scat_source
C C 0.0033 0.0016 'International Tables Vol C Tables 4.2.6.8 and 6.1.1.4'
H H 0.0000 0.0000 'International Tables Vol C Tables 4.2.6.8 and 6.1.1.4'
B B 0.0013 0.0007 'International Tables Vol C Tables 4.2.6.8 and 6.1.1.4'
P P 0.1023 0.0942 'International Tables Vol C Tables 4.2.6.8 and 6.1.1.4'
S S 0.1246 0.1234 'International Tables Vol C Tables 4.2.6.8 and 6.1.1.4'
Ni Ni 0.3393 1.1124 'International Tables Vol C Tables 4.2.6.8 and 6.1.1.4'
Cl Cl 0.1484 0.1585 'International Tables Vol C Tables 4.2.6.8 and 6.1.1.4'

loop_
_geom_angle_atom_site_label_1
_geom_angle_atom_site_label_2
_geom_angle_atom_site_label_3
_geom_angle
P1 Ni P2 85.59(3)
P1 Ni P3 160.01(3)
P1 Ni S 100.57(3)
P2 Ni P3 85.10(3)
P2 Ni S 173.78(4)
P3 Ni S 88.78(3)
Ni P1 C1 106.18(11)
Ni P1 C7 122.70(10)
Ni P1 C13 108.84(10)
C1 P1 C7 107.70(15)
C1 P1 C13 106.01(14)
C7 P1 C13 104.38(14)
Ni P2 C14 111.93(9)
Ni P2 C15 109.73(10)
Ni P2 C21 110.70(10)
C14 P2 C15 107.42(13)
C14 P2 C21 112.21(14)
C15 P2 C21 104.51(14)
Ni P3 C22 110.25(11)
Ni P3 C23 108.05(13)
Ni P3 C29 119.88(10)
C22 P3 C23 103.58(15)
C22 P3 C29 106.23(15)
C23 P3 C29 107.65(15)
P1 C1 C2 119.2(2)
P1 C1 C6 122.2(2)
C2 C1 C6 118.4(3)
C1 C2 H2 119.7
C1 C2 C3 120.5(3)
H2 C2 C3 119.7
C2 C3 H3 119.7
C2 C3 C4 120.6(3)
H3 C3 C4 119.7
C3 C4 H4 120.4
C3 C4 C5 119.2(3)
H4 C4 C5 120.4
C4 C5 H5 119.4
C4 C5 C6 121.2(4)
H5 C5 C6 119.4
C1 C6 C5 120.1(3)
C1 C6 H6 119.9
C5 C6 H6 119.9
P1 C7 C8 122.2(3)
P1 C7 C12 118.4(2)
C8 C7 C12 119.4(3)
C7 C8 H8 120.4
C7 C8 C9 119.3(4)
H8 C8 C9 120.4
C8 C9 H9 119.6
C8 C9 C10 120.7(4)
H9 C9 C10 119.6
C9 C10 H10 119.9
C9 C10 C11 120.1(4)
H10 C10 C11 119.9
C10 C11 H11 119.8
C10 C11 C12 120.3(4)
H11 C11 C12 119.8
C7 C12 C11 120.1(3)
C7 C12 H12 119.9
C11 C12 H12 119.9
P1 C13 H13A 109.8
P1 C13 H13B 109.8
P1 C13 C14 109.47(19)
H13A C13 H13B 108.2
H13A C13 C14 109.8
H13B C13 C14 109.8
P2 C14 C13 106.10(18)
P2 C14 H14A 110.5
P2 C14 H14B 110.5
C13 C14 H14A 110.5
C13 C14 H14B 110.5
H14A C14 H14B 108.7
P2 C15 C16 121.5(2)
P2 C15 C20 120.0(2)
C16 C15 C20 118.4(3)
C15 C16 H16 119.9
C15 C16 C17 120.3(3)
H16 C16 C17 119.9
C16 C17 H17 119.8
C16 C17 C18 120.3(4)
H17 C17 C18 119.8
C17 C18 H18 120.0
C17 C18 C19 120.0(3)
H18 C18 C19 120.0
C18 C19 H19 119.9
C18 C19 C20 120.2(3)
H19 C19 C20 119.9
C15 C20 C19 120.8(3)
C15 C20 H20 119.6
C19 C20 H20 119.6
P2 C21 H21A 110.6
P2 C21 H21B 110.6
P2 C21 C22 105.5(2)
H21A C21 H21B 108.8
H21A C21 C22 110.6
H21B C21 C22 110.6
P3 C22 C21 107.5(2)
P3 C22 H22A 110.2
P3 C22 H22B 110.2
C21 C22 H22A 110.2
C21 C22 H22B 110.2
H22A C22 H22B 108.5
P3 C23 C24 120.0(3)
P3 C23 C28 120.5(3)
C24 C23 C28 119.5(3)
C23 C24 H24 120.0
C23 C24 C25 120.0(5)
H24 C24 C25 120.0
C24 C25 H25 120.1
C24 C25 C26 119.9(5)
H25 C25 C26 120.1
C25 C26 H26 119.3
C25 C26 C27 121.4(4)
H26 C26 C27 119.3
C26 C27 H27 120.6
C26 C27 C28 118.8(5)
H27 C27 C28 120.6
C23 C28 C27 120.4(4)
C23 C28 H28 119.8
C27 C28 H28 119.8
P3 C29 C30 119.5(3)
P3 C29 C34 121.5(3)
C30 C29 C34 118.7(3)
C29 C30 H30 119.6
C29 C30 C31 120.7(4)
H30 C30 C31 119.6
C30 C31 H31 120.2
C30 C31 C32 119.6(4)
H31 C31 C32 120.2
C31 C32 H32 119.9
C31 C32 C33 120.1(4)
H32 C32 C33 119.9
C32 C33 H33 119.8
C32 C33 C34 120.5(4)
H33 C33 C34 119.8
C29 C34 C33 120.2(4)
C29 C34 H34 119.9
C33 C34 H34 119.9
Ni S C35 110.57(11)
S C35 C36 109.6(2)
S C35 C37 111.6(2)
S C35 C38 107.5(3)
C36 C35 C37 109.8(3)
C36 C35 C38 108.9(3)
C37 C35 C38 109.4(3)
C35 C36 H36A 109.5
C35 C36 H36B 109.5
C35 C36 H36C 109.5
H36A C36 H36B 109.5
H36A C36 H36C 109.5
H36B C36 H36C 109.5
C35 C37 H37A 109.5
C35 C37 H37B 109.5
C35 C37 H37C 109.5
H37A C37 H37B 109.5
H37A C37 H37C 109.5
H37B C37 H37C 109.5
C35 C38 H38A 109.5
C35 C38 H38B 109.5
C35 C38 H38C 109.5
H38A C38 H38B 109.5
H38A C38 H38C 109.5
H38B C38 H38C 109.5
C39 B C45 110.8(2)
C39 B C51 112.2(2)
C39 B C57 106.4(2)
C45 B C51 108.5(2)
C45 B C57 110.0(2)
C51 B C57 108.9(2)
B C39 C40 121.7(3)
B C39 C44 124.8(3)
C40 C39 C44 113.5(3)
C39 C40 H40 118.0
C39 C40 C41 123.9(3)
H40 C40 C41 118.0
C40 C41 H41 119.9
C40 C41 C42 120.3(4)
H41 C41 C42 119.9
C41 C42 H42 121.1
C41 C42 C43 117.9(3)
H42 C42 C43 121.1
C42 C43 H43 119.2
C42 C43 C44 121.6(3)
H43 C43 C44 119.2
C39 C44 C43 122.8(3)
C39 C44 H44 118.6
C43 C44 H44 118.6
B C45 C46 120.6(3)
B C45 C50 125.0(2)
C46 C45 C50 114.3(3)
C45 C46 H46 118.5
C45 C46 C47 123.1(3)
H46 C46 C47 118.5
C46 C47 H47 119.7
C46 C47 C48 120.6(3)
H47 C47 C48 119.7
C47 C48 H48 120.7
C47 C48 C49 118.6(3)
H48 C48 C49 120.7
C48 C49 H49 120.0
C48 C49 C50 120.1(3)
H49 C49 C50 120.0
C45 C50 C49 123.4(3)
C45 C50 H50 118.3
C49 C50 H50 118.3
B C51 C52 122.4(3)
B C51 C56 123.7(3)
C52 C51 C56 113.8(3)
C51 C52 H52 118.4
C51 C52 C53 123.1(4)
H52 C52 C53 118.4
C52 C53 H53 119.7
C52 C53 C54 120.6(4)
H53 C53 C54 119.7
C53 C54 H54 120.7
C53 C54 C55 118.7(3)
H54 C54 C55 120.7
C54 C55 H55 120.0
C54 C55 C56 120.0(4)
H55 C55 C56 120.0
B C57 C58 124.8(2)
B C57 C62 120.3(2)
C58 C57 C62 114.9(2)
C51 C56 C55 123.8(3)
C51 C56 H56 118.1
C55 C56 H56 118.1
C57 C58 H58 118.4
C57 C58 C59 123.1(3)
H58 C58 C59 118.4
C58 C59 H59 120.1
C58 C59 C60 119.9(3)
H59 C59 C60 120.1
C59 C60 H60 120.4
C59 C60 C61 119.2(3)
H60 C60 C61 120.4
C60 C61 H61 120.0
C60 C61 C62 119.9(3)
H61 C61 C62 120.0
C57 C62 C61 123.0(3)
C57 C62 H62 118.5
C61 C62 H62 118.5
H63A C63 H63B 106.3
H63A C63 Cl1 106.0
H63A C63 Cl2 106.0
H63B C63 Cl1 106.0
H63B C63 Cl2 106.0
H63C C63 H63D 105.7
H63C C63 Cl1 104.6
H63C C63 Cl2' 104.6
H63D C63 Cl1 104.6
H63D C63 Cl2' 104.6
Cl1 C63 Cl2 125.2(7)
Cl1 C63 Cl2' 130.5(8)

loop_
_geom_bond_atom_site_label_1
_geom_bond_atom_site_label_2
_geom_bond_distance
Ni P1 2.2056(9)
Ni P2 2.1372(8)
Ni P3 2.1816(9)
Ni S 2.2384(8)
P1 C1 1.814(3)
P1 C7 1.812(3)
P1 C13 1.842(3)
P2 C14 1.818(3)
P2 C15 1.811(3)
P2 C21 1.825(3)
P3 C22 1.843(3)
P3 C23 1.804(3)
P3 C29 1.812(3)
C1 C2 1.394(4)
C1 C6 1.386(4)
C2 H2 0.950
C2 C3 1.376(4)
C3 H3 0.950
C3 C4 1.370(5)
C4 H4 0.950
C4 C5 1.372(6)
C5 H5 0.950
C5 C6 1.376(5)
C6 H6 0.950
C7 C8 1.390(4)
C7 C12 1.393(4)
C8 H8 0.950
C8 C9 1.392(5)
C9 H9 0.950
C9 C10 1.365(6)
C10 H10 0.950
C10 C11 1.373(6)
C11 H11 0.950
C11 C12 1.376(5)
C12 H12 0.950
C13 H13A 0.990
C13 H13B 0.990
C13 C14 1.520(4)
C14 H14A 0.990
C14 H14B 0.990
C15 C16 1.384(4)
C15 C20 1.388(4)
C16 H16 0.950
C16 C17 1.378(5)
C17 H17 0.950
C17 C18 1.375(5)
C18 H18 0.950
C18 C19 1.361(5)
C19 H19 0.950
C19 C20 1.375(5)
C20 H20 0.950
C21 H21A 0.990
C21 H21B 0.990
C21 C22 1.523(4)
C22 H22A 0.990
C22 H22B 0.990
C23 C24 1.399(5)
C23 C28 1.385(5)
C24 H24 0.950
C24 C25 1.383(6)
C25 H25 0.950
C25 C26 1.362(8)
C26 H26 0.950
C26 C27 1.390(7)
C27 H27 0.950
C27 C28 1.390(5)
C28 H28 0.950
C29 C30 1.382(5)
C29 C34 1.376(5)
C30 H30 0.950
C30 C31 1.391(5)
C31 H31 0.950
C31 C32 1.366(6)
C32 H32 0.950
C32 C33 1.365(6)
C33 H33 0.950
C33 C34 1.387(5)
C34 H34 0.950
S C35 1.855(3)
C35 C36 1.520(5)
C35 C37 1.525(5)
C35 C38 1.528(5)
C36 H36A 0.980
C36 H36B 0.980
C36 H36C 0.980
C37 H37A 0.980
C37 H37B 0.980
C37 H37C 0.980
C38 H38A 0.980
C38 H38B 0.980
C38 H38C 0.980
B C39 1.656(4)
B C45 1.639(4)
B C51 1.662(4)
B C57 1.644(4)
C39 C40 1.387(5)
C39 C44 1.381(4)
C40 H40 0.950
C40 C41 1.387(5)
C41 H41 0.950
C41 C42 1.361(5)
C42 H42 0.950
C42 C43 1.349(5)
C43 H43 0.950
C43 C44 1.394(5)
C44 H44 0.950
C45 C46 1.409(4)
C45 C50 1.396(4)
C46 H46 0.950
C46 C47 1.378(4)
C47 H47 0.950
C47 C48 1.383(4)
C48 H48 0.950
C48 C49 1.379(4)
C49 H49 0.950
C49 C50 1.390(4)
C50 H50 0.950
C51 C52 1.387(4)
C51 C56 1.393(5)
C52 H52 0.950
C52 C53 1.400(5)
C53 H53 0.950
C53 C54 1.363(6)
C54 H54 0.950
C54 C55 1.365(5)
C55 H55 0.950
C55 C56 1.395(5)
C57 C58 1.394(4)
C57 C62 1.399(4)
C56 H56 0.950
C58 H58 0.950
C58 C59 1.390(4)
C59 H59 0.950
C59 C60 1.374(4)
C60 H60 0.950
C60 C61 1.382(4)
C61 H61 0.950
C61 C62 1.385(4)
C62 H62 0.950
C63 H63A 0.990
C63 H63B 0.990
C63 H63C 0.990
C63 H63D 0.990
C63 Cl1 1.590(8)
C63 Cl2 1.564(8)
C63 Cl2' 1.531(10)

loop_
_geom_torsion_atom_site_label_1
_geom_torsion_atom_site_label_2
_geom_torsion_atom_site_label_3
_geom_torsion_atom_site_label_4
_geom_torsion
Ni P1 C1 C2 -58.3(3)
Ni P1 C1 C6 115.8(3)
C7 P1 C1 C2 74.8(3)
C7 P1 C1 C6 -111.1(3)
C13 P1 C1 C2 -173.9(3)
C13 P1 C1 C6 0.2(4)
P1 C1 C2 C3 175.9(3)
C6 C1 C2 C3 1.5(5)
C1 C2 C3 C4 -3.0(6)
C2 C3 C4 C5 2.0(8)
C3 C4 C5 C6 0.3(8)
C4 C5 C6 C1 -1.7(8)
P1 C1 C6 C5 -173.4(4)
C2 C1 C6 C5 0.8(6)
Ni P1 C7 C8 110.4(3)
Ni P1 C7 C12 -67.9(3)
C1 P1 C7 C8 -13.1(3)
C1 P1 C7 C12 168.6(2)
C13 P1 C7 C8 -125.5(3)
C13 P1 C7 C12 56.2(3)
P1 C7 C8 C9 -177.3(3)
C12 C7 C8 C9 1.0(5)
C7 C8 C9 C10 -1.7(6)
C8 C9 C10 C11 0.8(7)
C9 C10 C11 C12 0.9(6)
C10 C11 C12 C7 -1.5(6)
P1 C7 C12 C11 178.9(3)
C8 C7 C12 C11 0.6(5)
Ni P1 C13 C14 -33.2(2)
C1 P1 C13 C14 80.6(2)
C7 P1 C13 C14 -165.8(2)
P1 C13 C14 P2 44.6(2)
Ni P2 C14 C13 -40.4(2)
C15 P2 C14 C13 80.1(2)
C21 P2 C14 C13 -165.54(18)
Ni P2 C15 C16 172.2(2)
Ni P2 C15 C20 -11.5(3)
C14 P2 C15 C16 50.3(3)
C14 P2 C15 C20 -133.4(3)
C21 P2 C15 C16 -69.1(3)
C21 P2 C15 C20 107.3(3)
P2 C15 C16 C17 175.4(3)
C20 C15 C16 C17 -1.0(5)
C15 C16 C17 C18 0.8(6)
C16 C17 C18 C19 0.1(6)
C17 C18 C19 C20 -0.6(6)
C18 C19 C20 C15 0.4(6)
P2 C15 C20 C19 -176.0(3)
C16 C15 C20 C19 0.5(5)
Ni P2 C21 C22 45.1(2)
C14 P2 C21 C22 170.9(2)
C15 P2 C21 C22 -73.0(2)
P2 C21 C22 P3 -46.8(2)
Ni P3 C22 C21 33.2(2)
C23 P3 C22 C21 -82.2(2)
C29 P3 C22 C21 164.6(2)
Ni P3 C23 C24 -172.8(2)
Ni P3 C23 C28 4.3(3)
C22 P3 C23 C24 -55.8(3)
C22 P3 C23 C28 121.2(3)
C29 P3 C23 C24 56.4(3)
C29 P3 C23 C28 -126.5(3)
P3 C23 C24 C25 177.3(3)
C28 C23 C24 C25 0.2(5)
C23 C24 C25 C26 -1.4(6)
C24 C25 C26 C27 1.8(7)
C25 C26 C27 C28 -0.9(6)
P3 C23 C28 C27 -176.4(2)
C24 C23 C28 C27 0.7(5)
C26 C27 C28 C23 -0.3(5)
Ni P3 C29 C30 75.4(3)
Ni P3 C29 C34 -98.3(3)
C22 P3 C29 C30 -50.3(3)
C22 P3 C29 C34 136.1(3)
C23 P3 C29 C30 -160.7(3)
C23 P3 C29 C34 25.6(3)
P3 C29 C30 C31 -173.2(3)
C34 C29 C30 C31 0.7(5)
C29 C30 C31 C32 -0.4(6)
C30 C31 C32 C33 -0.6(6)
C31 C32 C33 C34 1.3(6)
P3 C29 C34 C33 173.8(3)
C30 C29 C34 C33 0.0(5)
C32 C33 C34 C29 -1.0(6)
Ni S C35 C36 -106.4(2)
Ni S C35 C37 15.4(3)
Ni S C35 C38 135.4(2)
C45 B C39 C40 179.5(3)
C45 B C39 C44 -3.9(4)
C51 B C39 C40 58.1(4)
C51 B C39 C44 -125.3(3)
C57 B C39 C40 -60.9(4)
C57 B C39 C44 115.7(3)
B C39 C40 C41 179.0(4)
C44 C39 C40 C41 2.0(6)
C39 C40 C41 C42 -1.6(7)
C40 C41 C42 C43 0.3(6)
C41 C42 C43 C44 0.5(6)
B C39 C44 C43 -178.1(3)
C40 C39 C44 C43 -1.3(5)
C42 C43 C44 C39 0.1(6)
C39 B C45 C46 -59.1(3)
C39 B C45 C50 125.1(3)
C51 B C45 C46 64.4(3)
C51 B C45 C50 -111.3(3)
C57 B C45 C46 -176.5(2)
C57 B C45 C50 7.8(4)
B C45 C46 C47 -176.4(3)
C50 C45 C46 C47 -0.2(4)
C45 C46 C47 C48 0.5(5)
C46 C47 C48 C49 -0.3(5)
C47 C48 C49 C50 -0.1(4)
C48 C49 C50 C45 0.5(4)
B C45 C50 C49 175.7(3)
C46 C45 C50 C49 -0.3(4)
C39 B C51 C52 127.5(3)
C39 B C51 C56 -55.9(4)
C45 B C51 C52 4.8(4)
C45 B C51 C56 -178.6(3)
C57 B C51 C52 -115.0(3)
C57 B C51 C56 61.6(4)
B C51 C52 C53 176.4(3)
C56 C51 C52 C53 -0.5(4)
C51 C52 C53 C54 0.9(5)
C52 C53 C54 C55 -0.3(5)
C53 C54 C55 C56 -0.6(5)
C39 B C57 C58 130.1(3)
C39 B C57 C62 -51.1(3)
C45 B C57 C58 -109.9(3)
C45 B C57 C62 68.9(3)
C51 B C57 C58 9.0(4)
C51 B C57 C62 -172.2(2)
B C51 C56 C55 -177.3(3)
C52 C51 C56 C55 -0.4(5)
C54 C55 C56 C51 1.0(6)
B C57 C58 C59 179.9(3)
C62 C57 C58 C59 1.1(4)
C57 C58 C59 C60 -1.5(4)
C58 C59 C60 C61 0.4(4)
C59 C60 C61 C62 0.9(4)
C60 C61 C62 C57 -1.3(5)
B C57 C62 C61 -178.6(3)
C58 C57 C62 C61 0.3(4)
